data_7247383
loop_
_publ_author_name
'Xia, Wen'
'Yang, Yawen'
'Zhang, Xiaohui'
'Hu, Liangzhen'
'Xiong, Yan'

_publ_section_title
;
 Electrochemical synthesis of \g-keto sulfones containing a \b-quaternary
 carbon center via 1,2-migration
;
_journal_issue 20
_journal_name_full 'Green Chemistry'
_journal_page_first 8273
_journal_page_last 8279
_journal_paper_doi 10.1039/D3GC02128A
_journal_volume 25
_journal_year 2023
_chemical_formula_moiety 'C23 H19 N O3 S'
_chemical_formula_sum 'C23 H19 N O3 S'
_chemical_formula_weight 389.45
_space_group_crystal_system triclinic
_space_group_IT_number 2
_space_group_name_Hall '-P 1'
_space_group_name_H-M_alt 'P -1'
_atom_sites_solution_hydrogens geom
_atom_sites_solution_primary dual
_audit_creation_date 2023-05-29
_audit_creation_method
;
Olex2 1.5
(compiled 2021.10.07 svn.r9718050b for OlexSys, GUI svn.r6410)
;
_audit_update_record
;
2023-06-07 deposited with the CCDC.	2023-09-13 downloaded from the CCDC.
;
_cell_angle_alpha 81.655(3)
_cell_angle_beta 89.531(2)
_cell_angle_gamma 72.972(3)
_cell_formula_units_Z 2
_cell_length_a 8.9531(3)
_cell_length_b 9.9751(3)
_cell_length_c 11.6032(3)
_cell_measurement_reflns_used 8045
_cell_measurement_temperature 293(2)
_cell_measurement_theta_max 70.6640
_cell_measurement_theta_min 4.6730
_cell_volume 979.70(5)
_computing_cell_refinement 'CrysAlisPro 1.171.41.117a (Rigaku OD, 2021)'
_computing_data_collection 'CrysAlisPro 1.171.41.117a (Rigaku OD, 2021)'
_computing_data_reduction 'CrysAlisPro 1.171.41.117a (Rigaku OD, 2021)'
_computing_molecular_graphics 'Olex2 1.5 (Dolomanov et al., 2009)'
_computing_publication_material 'Olex2 1.5 (Dolomanov et al., 2009)'
_computing_structure_refinement 'SHELXL 2018/3 (Sheldrick, 2015)'
_computing_structure_solution 'SHELXT 2018/2 (Sheldrick, 2018)'
_diffrn_ambient_temperature 293(2)
_diffrn_detector 'CCD plate'
_diffrn_detector_area_resol_mean 16.0892
_diffrn_detector_type Eos
_diffrn_measured_fraction_theta_full 1.000
_diffrn_measured_fraction_theta_max 0.995
_diffrn_measurement_details
;
List of Runs (angles in degrees, time in seconds):

  # Type    Start    End  Width  t~exp~   \w     \q     \k     \f   Frames
#--------------------------------------------------------------------------
  1  \w    -18.00  25.00   1.00    1.00    --    0.00  57.00  30.00   43
  2  \w    -41.00  -1.00   1.00    1.00    --    0.00  19.00-120.00   40
  3  \w    -60.00 -33.00   1.00    1.00    --    0.00 -57.00-120.00   27
  4  \w     30.00  68.00   1.00    1.00    --    0.00  57.00  30.00   38
  5  \w    -31.00  17.00   1.00    1.00    --    0.00 -57.00-120.00   48
  6  \w     37.00  62.00   1.00    1.00    --    0.00  19.00-120.00   25
  7  \w    -26.00  -1.00   1.00    1.00    --   26.00 116.00  -3.08   25
  8  \w     -2.00  23.00   1.00    1.00    --   38.00  95.00 120.94   25
  9  \w     -1.00  26.00   1.00    1.00    --   38.00  94.00  27.90   27
 10  \w      5.00  30.00   1.00    1.00    --   42.00  90.00  90.76   25
 11  \w     12.00  37.00   1.00    1.00    --   46.00  84.00  11.54   25
 12  \w     12.00  37.00   1.00    1.00    --   46.00  84.00-156.67   25
 13  \w     13.00  38.00   1.00    1.00    --   46.00  82.00-114.96   25
 14  \w     19.00  44.00   1.00    1.00    --   50.00  78.00 151.44   25
 15  \w     18.00  43.00   1.00    1.00    --   50.00  80.00 116.66   25
 16  \w     18.00  43.00   1.00    1.00    --   50.00  80.00 -43.52   25
 17  \w     28.00 109.00   1.00    1.00    --   54.00-125.00  90.00   81
 18  \w     -8.00  68.00   1.00    1.00    --   54.00 -57.00 -90.00   76
 19  \w     26.00  54.00   1.00    1.00    --   54.00  77.00 -90.00   28
 20  \w      5.00  60.00   1.00    1.00    --   54.00 -99.00-120.00   55
 21  \w     27.00  54.00   1.00    1.00    --   54.00  77.00 -30.00   27
 22  \w     -5.00  79.00   1.00    1.00    --   54.00 -38.00  60.00   84
 23  \w     30.00  59.00   1.00    1.00    --   58.00  75.00  -3.53   29
 24  \w     31.00  58.00   1.00    1.00    --   58.00  75.00  74.95   27
 25  \w     30.00  55.00   1.00    1.00    --   58.00  76.00  35.93   25
 26  \w     29.00  66.00   1.00    1.00    --   58.00  75.00-142.57   37
 27  \w     70.00 128.00   1.00    1.00    --   58.00  75.00-142.57   58
 28  \w     30.00  57.00   1.00    1.00    --   58.00  76.00 -76.92   27
 29  \w     33.00  60.00   1.00    1.00    --   58.00  75.00-178.85   27
 30  \w     68.00 127.00   1.00    1.00    --   58.00  75.00  -3.53   59
 31  \w     99.00 126.00   1.00    1.00    --   62.00  71.00 109.63   27
 32  \w     35.00  79.00   1.00    1.00    --   62.00  71.00 109.63   44
 33  \w     39.00  69.00   1.00    1.00    --   66.00  77.00 135.00   30
 34  \w     47.00  72.00   1.00    1.00    --   66.00  58.00 -70.16   25
 35  \w     51.00  76.00   1.00    1.00    --   70.00  62.00 -56.40   25
 36  \w     53.00 125.00   1.00    1.00    --   70.00  63.00  80.06   72
 37  \w     54.00  93.00   1.00    1.00    --   74.00  50.00 165.25   39
 38  \w     47.00 144.00   1.00    1.00    --   74.00  76.00 157.56   97
 39  \w     47.00  73.00   1.00    1.00    --   74.00  76.00  13.55   26
 40  \w    111.00 141.00   1.00    1.00    --   78.00  74.00 -43.96   30
 41  \w     50.00 100.00   1.00    1.00    --   78.00  74.00 -43.96   50
 42  \w     94.00 129.00   1.00    1.00    --   78.00  77.00  33.56   35
 43  \w     56.00  83.00   1.00    1.00    --   78.00  50.00 -90.91   27
 44  \w     51.00  89.00   1.00    1.00    --   78.00  77.00  33.56   38
 45  \w     60.00  87.00   1.00    1.00    --   82.00  50.00-121.83   27
 46  \w     83.00 124.00   1.00    1.00    --  106.00  67.00-150.76   41
 47  \w     88.00 145.00   1.00    1.00    --  108.00  38.00 -30.00   57
 48  \w     78.00 105.00   1.00    1.00    --  108.00  77.00   0.00   27
 49  \w     91.00 130.00   1.00    1.00    --  108.00 -91.00  30.00   39
 50  \w     82.00 112.00   1.00    1.00    --  108.00 -63.00  30.00   30
 51  \w     42.00  75.00   1.00    1.00    --  108.00 -63.00  30.00   33
 52  \w     42.00  71.00   1.00    1.00    --  108.00 -91.00  30.00   29
 53  \w     78.00 129.00   1.00    1.00    --  108.00  77.00 -60.00   51
 54  \w     78.00 104.00   1.00    1.00    --  108.00  77.00  90.00   26
 55  \w     67.00 106.00   1.00    1.00    --  108.00-111.00-180.00   39
 56  \w     78.00 105.00   1.00    1.00    --  108.00  77.00 150.00   27
 57  \w    111.00 144.00   1.00    1.00    --  108.00  77.00 -30.00   33
 58  \w     82.00 161.00   1.00    1.00    --  108.00  38.00 -60.00   79
 59  \w     75.00 113.00   1.00    1.00    --  108.00-111.00  60.00   38
 60  \w     78.00 106.00   1.00    1.00    --  108.00  77.00 -30.00   28
 61  \w    110.00 175.00   1.00    1.00    --  108.00  77.00   0.00   65
 62  \w     79.00 148.00   1.00    1.00    --  108.00  77.00-120.00   69
 63  \w     37.00  63.00   1.00    1.00    --  108.00-111.00  60.00   26
 64  \w     79.00 112.00   1.00    1.00    --  108.00-111.00 -30.00   33
 65  \w     86.00 113.00   1.00    1.00    --  108.00  63.00-120.00   27
 66  \w     40.00 140.00   1.00    1.00    --  108.00 -25.00  30.00  100
 67  \w     67.00 118.00   1.00    1.00    --  108.00 -63.00 150.00   51
 68  \w     82.00 136.00   1.00    1.00    --  108.00  38.00  30.00   54
 69  \w     83.00 144.00   1.00    1.00    --  108.00  38.00-150.00   61
 70  \w     88.00 136.00   1.00    1.00    --  108.00  63.00 120.00   48
 71  \w     42.00 119.00   1.00    1.00    --  108.00 -50.00  90.00   77
 72  \w     79.00 174.00   1.00    1.00    --  108.00  77.00  60.00   95
 73  \w    120.00 166.00   1.00    1.00    --  108.00  77.00 120.00   46
 74  \w    115.00 140.00   1.00    1.00    --  108.00 -25.00-150.00   25
 75  \w     78.00 105.00   1.00    1.00    --  108.00  77.00 120.00   27
 76  \w     77.00 104.00   1.00    1.00    --  108.00 -25.00-150.00   27
 77  \w     39.00  70.00   1.00    1.00    --  108.00 -25.00-150.00   31
 78  \w     79.00 112.00   1.00    1.00    --  108.00-111.00-150.00   33
 79  \w    110.00 137.00   1.00    1.00    --  108.00 -77.00 -30.00   27
 80  \w    122.00 162.00   1.00    1.00    --  108.00  77.00-180.00   40
 81  \w     39.00  93.00   1.00    1.00    --  108.00 -77.00 -30.00   54
 82  \w    138.00 170.00   1.00    1.00    --  108.00  63.00 150.00   32
 83  \w     78.00 105.00   1.00    1.00    --  108.00  77.00-180.00   27
 84  \w     78.00 109.00   1.00    1.00    --  108.00  77.00 -90.00   31
 85  \w     88.00 133.00   1.00    1.00    --  108.00  63.00 150.00   45
 86  \w     92.00 121.00   1.00    1.00    --  108.00 -63.00-150.00   29
 87  \w    125.00 152.00   1.00    1.00    --  108.00  63.00  30.00   27
 88  \w    136.00 161.00   1.00    1.00    --  108.00  63.00 -90.00   25
 89  \w     92.00 117.00   1.00    1.00    --  108.00  63.00  30.00   25
 90  \w     89.00 120.00   1.00    1.00    --  108.00  63.00 -90.00   31
 91  \w     54.00 101.00   1.00    1.00    --  108.00-111.00 -60.00   47
 92  \w     87.00 114.00   1.00    1.00    --  108.00  63.00  60.00   27
 93  \w     55.00 107.00   1.00    1.00    --  108.00 -12.00-180.00   52
 94  \w    124.00 149.00   1.00    1.00    --  108.00 -12.00-180.00   25
 95  \w    149.00 174.00   1.00    1.00    --  108.00  38.00 120.00   25
 96  \w    119.00 174.00   1.00    1.00    --  108.00  77.00-150.00   55
 97  \w     79.00 106.00   1.00    1.00    --  108.00  77.00-150.00   27
 98  \w     83.00 139.00   1.00    1.00    --  108.00  38.00 120.00   56
 99  \w     86.00 148.00   1.00    1.00    --  108.00  63.00 -30.00   62
100  \w     80.00 174.00   1.00    1.00    --  108.00  77.00  30.00   94
;
_diffrn_measurement_device 'four-circle diffractometer'
_diffrn_measurement_device_type 'SuperNova, Dual, Cu at home/near, Eos'
_diffrn_measurement_method '\w scans'
_diffrn_orient_matrix_type 'CrysAlisPro convention (1999,Acta A55,543-557)'
_diffrn_orient_matrix_UB_11 0.1485240000
_diffrn_orient_matrix_UB_12 0.0310355000
_diffrn_orient_matrix_UB_13 -0.0496979000
_diffrn_orient_matrix_UB_21 0.1005157000
_diffrn_orient_matrix_UB_22 -0.1436711000
_diffrn_orient_matrix_UB_23 0.0649031000
_diffrn_orient_matrix_UB_31 -0.0162816000
_diffrn_orient_matrix_UB_32 -0.0712707000
_diffrn_orient_matrix_UB_33 -0.1065298000
_diffrn_radiation_monochromator mirror
_diffrn_radiation_probe x-ray
_diffrn_radiation_type 'Cu K\a'
_diffrn_radiation_wavelength 1.54184
_diffrn_reflns_av_R_equivalents 0.0292
_diffrn_reflns_av_unetI/netI 0.0211
_diffrn_reflns_Laue_measured_fraction_full 1.000
_diffrn_reflns_Laue_measured_fraction_max 0.995
_diffrn_reflns_limit_h_max 10
_diffrn_reflns_limit_h_min -10
_diffrn_reflns_limit_k_max 12
_diffrn_reflns_limit_k_min -12
_diffrn_reflns_limit_l_max 13
_diffrn_reflns_limit_l_min -14
_diffrn_reflns_number 17542
_diffrn_reflns_point_group_measured_fraction_full 1.000
_diffrn_reflns_point_group_measured_fraction_max 0.995
_diffrn_reflns_theta_full 67.684
_diffrn_reflns_theta_max 70.538
_diffrn_reflns_theta_min 3.853
_diffrn_source 'micro-focus sealed X-ray tube'
_diffrn_source_type 'SuperNova (Cu) X-ray Source'
_exptl_absorpt_coefficient_mu 1.661
_exptl_absorpt_correction_T_max 1.00000
_exptl_absorpt_correction_T_min 0.38348
_exptl_absorpt_correction_type multi-scan
_exptl_absorpt_process_details
;
CrysAlisPro 1.171.41.117a (Rigaku Oxford Diffraction, 2021)
Empirical absorption correction using spherical harmonics,
implemented in SCALE3 ABSPACK scaling algorithm.
;
_exptl_crystal_colour 'clear light colourless'
_exptl_crystal_colour_lustre clear
_exptl_crystal_colour_modifier light
_exptl_crystal_colour_primary colourless
_exptl_crystal_density_diffrn 1.320
_exptl_crystal_description block
_exptl_crystal_F_000 408
_exptl_crystal_size_max 0.28
_exptl_crystal_size_mid 0.27
_exptl_crystal_size_min 0.24
_refine_diff_density_max 0.284
_refine_diff_density_min -0.299
_refine_diff_density_rms 0.038
_refine_ls_extinction_method none
_refine_ls_goodness_of_fit_ref 1.038
_refine_ls_hydrogen_treatment constr
_refine_ls_matrix_type full
_refine_ls_number_parameters 254
_refine_ls_number_reflns 3728
_refine_ls_number_restraints 0
_refine_ls_restrained_S_all 1.038
_refine_ls_R_factor_all 0.0455
_refine_ls_R_factor_gt 0.0380
_refine_ls_shift/su_max 0.001
_refine_ls_shift/su_mean 0.000
_refine_ls_structure_factor_coef Fsqd
_refine_ls_weighting_details 'w=1/[\s^2^(Fo^2^)+(0.0590P)^2^+0.2407P] where P=(Fo^2^+2Fc^2^)/3'
_refine_ls_weighting_scheme calc
_refine_ls_wR_factor_gt 0.1022
_refine_ls_wR_factor_ref 0.1098
_reflns_Friedel_coverage 0.000
_reflns_number_gt 3219
_reflns_number_total 3728
_reflns_threshold_expression 'I > 2\s(I)'
_cod_data_source_file d3gc02128a2.cif
_cod_data_source_block 20230526-xw-1
_cod_depositor_comments 'Adding full bibliography for 7247383--7247384.cif.'
_cod_database_code 7247383
_shelx_shelxl_version_number 2018/3
_chemical_oxdiff_formula 'C H O N S'
_shelx_space_group_comment
;
The symmetry employed for this shelxl refinement is uniquely defined
by the following loop, which should always be used as a source of
symmetry information in preference to the above space-group names.
They are only intended as comments.
;
_olex2_refinement_description
;
1. Fixed Uiso
 At 1.2 times of:
  All C(H) groups, All C(H,H) groups
 At 1.5 times of:
  All C(H,H,H) groups
2.a Secondary CH2 refined with riding coordinates:
 C8(H8A,H8B)
2.b Aromatic/amide H refined with riding coordinates:
 C4(H4), C6(H6), C3(H3), C11(H11), C7(H7), C15(H15), C12(H12), C23(H23),
 C19(H19), C22(H22), C21(H21), C13(H13), C14(H14), C20(H20)
2.c Idealised Me refined as rotating group:
 C16(H16A,H16B,H16C)
;
_olex2_submission_special_instructions 'No special instructions were received'
_oxdiff_exptl_absorpt_empirical_details
;
Empirical correction (ABSPACK) includes:
- Absorption correction using spherical harmonics
- Frame scaling
;
_oxdiff_exptl_absorpt_empirical_full_max 2.163
_oxdiff_exptl_absorpt_empirical_full_min 0.704

loop_
_space_group_symop_operation_xyz
'x, y, z'
'-x, -y, -z'

loop_
_atom_site_label
_atom_site_type_symbol
_atom_site_fract_x
_atom_site_fract_y
_atom_site_fract_z
_atom_site_U_iso_or_equiv
_atom_site_adp_type
_atom_site_occupancy
_atom_site_site_symmetry_order
_atom_site_calc_flag
_atom_site_refinement_flags_posn
_atom_site_refinement_flags_adp
_atom_site_refinement_flags_occupancy
_atom_site_disorder_assembly
_atom_site_disorder_group
S1 S 0.75602(4) 0.18441(4) 0.52323(3) 0.04400(14) Uani 1 1 d . . . . .
O2 O 0.85584(14) 0.06745(13) 0.60165(11) 0.0550(3) Uani 1 1 d . . . . .
O1 O 0.63847(14) 0.29047(13) 0.57164(11) 0.0566(3) Uani 1 1 d . . . . .
O3 O 1.09895(15) 0.35962(16) 0.33025(15) 0.0755(4) Uani 1 1 d . . . . .
C5 C 0.66224(17) 0.11047(16) 0.42593(14) 0.0414(3) Uani 1 1 d . . . . .
C8 C 0.88779(18) 0.26266(16) 0.44210(15) 0.0430(4) Uani 1 1 d . . . . .
H8A H 0.957390 0.280138 0.497899 0.052 Uiso 1 1 calc R U . . .
H8B H 0.951454 0.192028 0.398490 0.052 Uiso 1 1 calc R U . . .
C17 C 0.96893(19) 0.43450(18) 0.29832(16) 0.0488(4) Uani 1 1 d . . . . .
C10 C 0.71729(18) 0.38068(16) 0.26206(14) 0.0415(3) Uani 1 1 d . . . . .
C4 C 0.50285(18) 0.16630(18) 0.40309(16) 0.0472(4) Uani 1 1 d . . . . .
H4 H 0.445551 0.243495 0.437053 0.057 Uiso 1 1 calc R U . . .
C18 C 0.95100(19) 0.56706(19) 0.21325(16) 0.0508(4) Uani 1 1 d . . . . .
C9 C 0.82382(18) 0.40131(16) 0.35565(14) 0.0414(3) Uani 1 1 d . . . . .
C2 C 0.5169(2) -0.00721(18) 0.27810(15) 0.0490(4) Uani 1 1 d . . . . .
C6 C 0.74983(19) -0.00544(17) 0.37674(16) 0.0487(4) Uani 1 1 d . . . . .
H6 H 0.856607 -0.042901 0.393741 0.058 Uiso 1 1 calc R U . . .
C3 C 0.4297(2) 0.10627(19) 0.32940(17) 0.0525(4) Uani 1 1 d . . . . .
H3 H 0.322417 0.141933 0.314290 0.063 Uiso 1 1 calc R U . . .
C11 C 0.7798(2) 0.28018(19) 0.18984(16) 0.0525(4) Uani 1 1 d . . . . .
H11 H 0.885019 0.228583 0.198883 0.063 Uiso 1 1 calc R U . . .
C16 C 0.7467(2) 0.52695(18) 0.42058(17) 0.0539(4) Uani 1 1 d . . . . .
H16A H 0.661726 0.507938 0.464293 0.081 Uiso 1 1 calc R U . . .
H16B H 0.707686 0.611605 0.365176 0.081 Uiso 1 1 calc R U . . .
H16C H 0.822461 0.539591 0.472721 0.081 Uiso 1 1 calc R U . . .
C7 C 0.6765(2) -0.06417(18) 0.30244(17) 0.0518(4) Uani 1 1 d . . . . .
H7 H 0.733640 -0.141631 0.268717 0.062 Uiso 1 1 calc R U . . .
C15 C 0.5601(2) 0.4573(2) 0.24651(17) 0.0554(4) Uani 1 1 d . . . . .
H15 H 0.515509 0.525469 0.293558 0.066 Uiso 1 1 calc R U . . .
C12 C 0.6882(3) 0.2557(2) 0.10482(17) 0.0643(5) Uani 1 1 d . . . . .
H12 H 0.731632 0.187542 0.057490 0.077 Uiso 1 1 calc R U . . .
C1 C 0.4416(3) -0.0634(2) 0.19476(19) 0.0659(5) Uani 1 1 d . . . . .
C23 C 1.0545(2) 0.6439(2) 0.22807(19) 0.0619(5) Uani 1 1 d . . . . .
H23 H 1.129634 0.611847 0.288585 0.074 Uiso 1 1 calc R U . . .
C19 C 0.8418(3) 0.6167(2) 0.1214(2) 0.0723(6) Uani 1 1 d . . . . .
H19 H 0.770531 0.567796 0.110180 0.087 Uiso 1 1 calc R U . . .
N1 N 0.3815(3) -0.1040(3) 0.1281(2) 0.1009(8) Uani 1 1 d . . . . .
C22 C 1.0467(3) 0.7678(3) 0.1536(2) 0.0761(6) Uani 1 1 d . . . . .
H22 H 1.114828 0.819612 0.165604 0.091 Uiso 1 1 calc R U . . .
C21 C 0.9395(3) 0.8140(3) 0.0627(2) 0.0782(7) Uani 1 1 d . . . . .
H21 H 0.935586 0.896436 0.012106 0.094 Uiso 1 1 calc R U . . .
C13 C 0.5342(3) 0.3314(3) 0.09024(19) 0.0718(6) Uani 1 1 d . . . . .
H13 H 0.472752 0.315129 0.032689 0.086 Uiso 1 1 calc R U . . .
C14 C 0.4697(2) 0.4314(3) 0.1602(2) 0.0720(6) Uani 1 1 d . . . . .
H14 H 0.364478 0.482513 0.149813 0.086 Uiso 1 1 calc R U . . .
C20 C 0.8382(3) 0.7392(3) 0.0462(2) 0.0839(7) Uani 1 1 d . . . . .
H20 H 0.765856 0.770574 -0.016205 0.101 Uiso 1 1 calc R U . . .

loop_
_atom_site_aniso_label
_atom_site_aniso_U_11
_atom_site_aniso_U_22
_atom_site_aniso_U_33
_atom_site_aniso_U_23
_atom_site_aniso_U_13
_atom_site_aniso_U_12
S1 0.0413(2) 0.0450(2) 0.0460(2) -0.00962(16) -0.00043(16) -0.01179(16)
O2 0.0528(7) 0.0566(7) 0.0520(7) 0.0004(5) -0.0081(5) -0.0143(6)
O1 0.0531(7) 0.0583(7) 0.0607(8) -0.0236(6) 0.0100(6) -0.0132(6)
O3 0.0398(7) 0.0692(9) 0.1092(12) 0.0043(8) 0.0005(7) -0.0115(6)
C5 0.0389(8) 0.0387(7) 0.0472(9) -0.0056(6) 0.0006(6) -0.0127(6)
C8 0.0368(7) 0.0429(8) 0.0501(9) -0.0112(7) -0.0020(6) -0.0112(6)
C17 0.0403(8) 0.0490(9) 0.0602(10) -0.0139(8) 0.0000(7) -0.0150(7)
C10 0.0391(8) 0.0424(8) 0.0440(8) -0.0041(6) 0.0001(6) -0.0147(6)
C4 0.0380(8) 0.0460(8) 0.0567(10) -0.0101(7) 0.0033(7) -0.0097(7)
C18 0.0444(9) 0.0536(9) 0.0590(10) -0.0102(8) 0.0067(7) -0.0210(7)
C9 0.0376(7) 0.0406(8) 0.0469(9) -0.0115(7) 0.0009(6) -0.0107(6)
C2 0.0523(9) 0.0522(9) 0.0496(9) -0.0073(7) 0.0011(7) -0.0266(8)
C6 0.0394(8) 0.0435(8) 0.0624(11) -0.0113(7) -0.0011(7) -0.0094(7)
C3 0.0380(8) 0.0577(10) 0.0620(11) -0.0073(8) -0.0032(7) -0.0150(7)
C11 0.0530(10) 0.0563(10) 0.0517(10) -0.0138(8) 0.0010(8) -0.0189(8)
C16 0.0608(10) 0.0438(9) 0.0572(11) -0.0158(8) 0.0045(8) -0.0118(8)
C7 0.0528(10) 0.0438(8) 0.0622(11) -0.0156(8) 0.0067(8) -0.0156(7)
C15 0.0424(9) 0.0603(10) 0.0584(11) -0.0008(8) -0.0016(8) -0.0111(8)
C12 0.0802(14) 0.0727(12) 0.0505(11) -0.0144(9) -0.0009(9) -0.0362(11)
C1 0.0660(12) 0.0793(13) 0.0655(12) -0.0186(10) 0.0043(10) -0.0380(11)
C23 0.0547(10) 0.0739(12) 0.0681(12) -0.0159(10) 0.0081(9) -0.0336(9)
C19 0.0675(12) 0.0761(13) 0.0808(15) 0.0100(11) -0.0123(11) -0.0426(11)
N1 0.1089(17) 0.140(2) 0.0859(15) -0.0411(15) -0.0002(13) -0.0748(16)
C22 0.0748(14) 0.0794(14) 0.0918(17) -0.0130(12) 0.0177(12) -0.0502(12)
C21 0.0798(15) 0.0739(14) 0.0858(16) 0.0063(12) 0.0155(12) -0.0391(12)
C13 0.0785(14) 0.0972(16) 0.0518(11) 0.0010(11) -0.0158(10) -0.0495(13)
C14 0.0470(10) 0.0937(16) 0.0691(14) 0.0101(12) -0.0133(9) -0.0215(10)
C20 0.0791(15) 0.0893(16) 0.0849(16) 0.0214(13) -0.0119(12) -0.0432(13)

loop_
_atom_type_symbol
_atom_type_description
_atom_type_scat_dispersion_real
_atom_type_scat_dispersion_imag
_atom_type_scat_source
C C 0.0181 0.0091 'International Tables Vol C Tables 4.2.6.8 and 6.1.1.4'
H H 0.0000 0.0000 'International Tables Vol C Tables 4.2.6.8 and 6.1.1.4'
N N 0.0311 0.0180 'International Tables Vol C Tables 4.2.6.8 and 6.1.1.4'
O O 0.0492 0.0322 'International Tables Vol C Tables 4.2.6.8 and 6.1.1.4'
S S 0.3331 0.5567 'International Tables Vol C Tables 4.2.6.8 and 6.1.1.4'

loop_
_geom_angle_atom_site_label_1
_geom_angle_atom_site_label_2
_geom_angle_atom_site_label_3
_geom_angle
_geom_angle_site_symmetry_1
_geom_angle_site_symmetry_3
_geom_angle_publ_flag
O2 S1 C5 106.91(7) . . ?
O2 S1 C8 104.53(7) . . ?
O1 S1 O2 118.49(8) . . ?
O1 S1 C5 108.15(8) . . ?
O1 S1 C8 110.26(8) . . ?
C5 S1 C8 108.05(7) . . ?
C4 C5 S1 119.55(13) . . ?
C4 C5 C6 121.25(15) . . ?
C6 C5 S1 119.17(12) . . ?
S1 C8 H8A 107.3 . . ?
S1 C8 H8B 107.3 . . ?
H8A C8 H8B 106.9 . . ?
C9 C8 S1 120.13(11) . . ?
C9 C8 H8A 107.3 . . ?
C9 C8 H8B 107.3 . . ?
O3 C17 C18 119.20(16) . . ?
O3 C17 C9 119.77(16) . . ?
C18 C17 C9 120.68(14) . . ?
C11 C10 C9 118.56(14) . . ?
C11 C10 C15 118.55(16) . . ?
C15 C10 C9 122.89(15) . . ?
C5 C4 H4 120.3 . . ?
C3 C4 C5 119.34(16) . . ?
C3 C4 H4 120.3 . . ?
C23 C18 C17 116.61(17) . . ?
C19 C18 C17 125.18(16) . . ?
C19 C18 C23 118.21(18) . . ?
C8 C9 C17 106.01(12) . . ?
C10 C9 C8 110.45(12) . . ?
C10 C9 C17 109.57(13) . . ?
C10 C9 C16 113.71(13) . . ?
C16 C9 C8 111.02(13) . . ?
C16 C9 C17 105.68(13) . . ?
C3 C2 C7 120.79(16) . . ?
C3 C2 C1 119.46(17) . . ?
C7 C2 C1 119.71(17) . . ?
C5 C6 H6 120.4 . . ?
C7 C6 C5 119.16(15) . . ?
C7 C6 H6 120.4 . . ?
C4 C3 C2 119.69(15) . . ?
C4 C3 H3 120.2 . . ?
C2 C3 H3 120.2 . . ?
C10 C11 H11 119.5 . . ?
C12 C11 C10 121.00(18) . . ?
C12 C11 H11 119.5 . . ?
C9 C16 H16A 109.5 . . ?
C9 C16 H16B 109.5 . . ?
C9 C16 H16C 109.5 . . ?
H16A C16 H16B 109.5 . . ?
H16A C16 H16C 109.5 . . ?
H16B C16 H16C 109.5 . . ?
C2 C7 H7 120.1 . . ?
C6 C7 C2 119.74(16) . . ?
C6 C7 H7 120.1 . . ?
C10 C15 H15 120.2 . . ?
C10 C15 C14 119.62(19) . . ?
C14 C15 H15 120.2 . . ?
C11 C12 H12 120.0 . . ?
C13 C12 C11 120.0(2) . . ?
C13 C12 H12 120.0 . . ?
N1 C1 C2 178.2(3) . . ?
C18 C23 H23 119.7 . . ?
C22 C23 C18 120.7(2) . . ?
C22 C23 H23 119.7 . . ?
C18 C19 H19 119.9 . . ?
C18 C19 C20 120.29(19) . . ?
C20 C19 H19 119.9 . . ?
C23 C22 H22 119.9 . . ?
C21 C22 C23 120.20(19) . . ?
C21 C22 H22 119.9 . . ?
C22 C21 H21 120.1 . . ?
C20 C21 C22 119.9(2) . . ?
C20 C21 H21 120.1 . . ?
C12 C13 H13 119.9 . . ?
C12 C13 C14 120.16(19) . . ?
C14 C13 H13 119.9 . . ?
C15 C14 H14 119.7 . . ?
C13 C14 C15 120.67(19) . . ?
C13 C14 H14 119.7 . . ?
C19 C20 H20 119.6 . . ?
C21 C20 C19 120.7(2) . . ?
C21 C20 H20 119.6 . . ?

loop_
_geom_bond_atom_site_label_1
_geom_bond_atom_site_label_2
_geom_bond_distance
_geom_bond_site_symmetry_2
_geom_bond_publ_flag
S1 O2 1.4431(12) . ?
S1 O1 1.4329(12) . ?
S1 C5 1.7730(16) . ?
S1 C8 1.7875(16) . ?
O3 C17 1.212(2) . ?
C5 C4 1.384(2) . ?
C5 C6 1.389(2) . ?
C8 H8A 0.9700 . ?
C8 H8B 0.9700 . ?
C8 C9 1.546(2) . ?
C17 C18 1.499(2) . ?
C17 C9 1.554(2) . ?
C10 C9 1.526(2) . ?
C10 C11 1.389(2) . ?
C10 C15 1.390(2) . ?
C4 H4 0.9300 . ?
C4 C3 1.380(2) . ?
C18 C23 1.390(2) . ?
C18 C19 1.384(3) . ?
C9 C16 1.541(2) . ?
C2 C3 1.384(3) . ?
C2 C7 1.389(2) . ?
C2 C1 1.447(3) . ?
C6 H6 0.9300 . ?
C6 C7 1.378(2) . ?
C3 H3 0.9300 . ?
C11 H11 0.9300 . ?
C11 C12 1.381(3) . ?
C16 H16A 0.9600 . ?
C16 H16B 0.9600 . ?
C16 H16C 0.9600 . ?
C7 H7 0.9300 . ?
C15 H15 0.9300 . ?
C15 C14 1.391(3) . ?
C12 H12 0.9300 . ?
C12 C13 1.363(3) . ?
C1 N1 1.130(3) . ?
C23 H23 0.9300 . ?
C23 C22 1.385(3) . ?
C19 H19 0.9300 . ?
C19 C20 1.387(3) . ?
C22 H22 0.9300 . ?
C22 C21 1.365(3) . ?
C21 H21 0.9300 . ?
C21 C20 1.363(3) . ?
C13 H13 0.9300 . ?
C13 C14 1.370(3) . ?
C14 H14 0.9300 . ?
C20 H20 0.9300 . ?

loop_
_geom_torsion_atom_site_label_1
_geom_torsion_atom_site_label_2
_geom_torsion_atom_site_label_3
_geom_torsion_atom_site_label_4
_geom_torsion
_geom_torsion_site_symmetry_1
_geom_torsion_site_symmetry_2
_geom_torsion_site_symmetry_3
_geom_torsion_site_symmetry_4
_geom_torsion_publ_flag
S1 C5 C4 C3 -178.50(13) . . . . ?
S1 C5 C6 C7 179.07(13) . . . . ?
S1 C8 C9 C17 -177.90(11) . . . . ?
S1 C8 C9 C10 -59.28(16) . . . . ?
S1 C8 C9 C16 67.80(16) . . . . ?
O2 S1 C5 C4 133.34(14) . . . . ?
O2 S1 C5 C6 -44.75(15) . . . . ?
O2 S1 C8 C9 -174.38(12) . . . . ?
O1 S1 C5 C4 4.71(16) . . . . ?
O1 S1 C5 C6 -173.38(13) . . . . ?
O1 S1 C8 C9 -45.99(14) . . . . ?
O3 C17 C18 C23 -38.9(3) . . . . ?
O3 C17 C18 C19 140.2(2) . . . . ?
O3 C17 C9 C8 -3.6(2) . . . . ?
O3 C17 C9 C10 -122.82(18) . . . . ?
O3 C17 C9 C16 114.29(19) . . . . ?
C5 S1 C8 C9 72.01(13) . . . . ?
C5 C4 C3 C2 -1.0(3) . . . . ?
C5 C6 C7 C2 -0.1(3) . . . . ?
C8 S1 C5 C4 -114.64(14) . . . . ?
C8 S1 C5 C6 67.27(15) . . . . ?
C17 C18 C23 C22 179.98(18) . . . . ?
C17 C18 C19 C20 -178.4(2) . . . . ?
C10 C11 C12 C13 0.5(3) . . . . ?
C10 C15 C14 C13 -0.1(3) . . . . ?
C4 C5 C6 C7 1.0(3) . . . . ?
C18 C17 C9 C8 -176.87(15) . . . . ?
C18 C17 C9 C10 63.93(19) . . . . ?
C18 C17 C9 C16 -58.96(19) . . . . ?
C18 C23 C22 C21 -1.7(3) . . . . ?
C18 C19 C20 C21 -1.4(4) . . . . ?
C9 C17 C18 C23 134.40(18) . . . . ?
C9 C17 C18 C19 -46.5(3) . . . . ?
C9 C10 C11 C12 179.06(16) . . . . ?
C9 C10 C15 C14 -179.22(16) . . . . ?
C6 C5 C4 C3 -0.5(3) . . . . ?
C3 C2 C7 C6 -1.3(3) . . . . ?
C11 C10 C9 C8 -61.12(18) . . . . ?
C11 C10 C9 C17 55.31(19) . . . . ?
C11 C10 C9 C16 173.31(14) . . . . ?
C11 C10 C15 C14 0.3(3) . . . . ?
C11 C12 C13 C14 -0.3(3) . . . . ?
C7 C2 C3 C4 1.8(3) . . . . ?
C15 C10 C9 C8 118.36(17) . . . . ?
C15 C10 C9 C17 -125.21(16) . . . . ?
C15 C10 C9 C16 -7.2(2) . . . . ?
C15 C10 C11 C12 -0.4(3) . . . . ?
C12 C13 C14 C15 0.1(3) . . . . ?
C1 C2 C3 C4 -175.76(17) . . . . ?
C1 C2 C7 C6 176.32(17) . . . . ?
C23 C18 C19 C20 0.7(3) . . . . ?
C23 C22 C21 C20 1.0(4) . . . . ?
C19 C18 C23 C22 0.8(3) . . . . ?
C22 C21 C20 C19 0.5(4) . . . . ?
